data_7047378
loop_
_publ_author_name
'Zhang, Xiang'
'Guo, Qiang'
'Zhang, Yuchen'
'Zhang, Yaona'
'Zheng, Wenjun'

_publ_section_title
;
 A dipotassium 1,2,4-diazaphospholide dianion radical as an organometallic
 building block: the first 1,2-diaza-4-phosphine ruthenocene.
;
_journal_issue 38
_journal_name_full 'Dalton transactions (Cambridge, England : 2003)'
_journal_page_first 13332
_journal_page_last 13336
_journal_paper_doi 10.1039/c8dt03185a
_journal_volume 47
_journal_year 2018
_chemical_formula_moiety 'C48 H50 N4 P2 Ru2, C4 H8 O'
_chemical_formula_sum 'C52 H58 N4 O P2 Ru2'
_chemical_formula_weight 1019.10
_space_group_crystal_system monoclinic
_space_group_IT_number 14
_space_group_name_Hall '-P 2ybc'
_space_group_name_H-M_alt 'P 1 21/c 1'
_symmetry_space_group_name_Hall '-P 2ybc'
_symmetry_space_group_name_H-M 'P 1 21/c 1'
_atom_sites_solution_hydrogens geom
_atom_sites_solution_primary iterative
_atom_sites_solution_secondary difmap
_audit_creation_date 2017-05-25
_audit_creation_method
;
  Olex2 1.2
  (compiled Apr 23 2013 17:54:37, GUI svn.r4466)
;
_audit_update_record
;
2018-06-11 deposited with the CCDC.
2018-08-29 downloaded from the CCDC.
;
_cell_angle_alpha 90.00
_cell_angle_beta 105.0606(19)
_cell_angle_gamma 90.00
_cell_formula_units_Z 2
_cell_length_a 11.3240(2)
_cell_length_b 15.3663(2)
_cell_length_c 15.3059(3)
_cell_measurement_reflns_used 18959
_cell_measurement_temperature 293(2)
_cell_measurement_theta_max 28.8130
_cell_measurement_theta_min 3.1480
_cell_volume 2571.87(8)
_computing_cell_refinement 'CrysAlisPro 1.171.38.41 (Rigaku OD, 2015)'
_computing_data_collection 'CrysAlisPro 1.171.38.41 (Rigaku OD, 2015)'
_computing_data_reduction 'CrysAlisPro 1.171.38.41 (Rigaku OD, 2015)'
_computing_molecular_graphics
;
O. V. Dolomanov, L. J. Bourhis, R. J. Gildea, J. A. K. Howard and H. Puschmann,
OLEX2: a complete structure solution, refinement and analysis program.
J. Appl. Cryst. (2009). 42, 339-341.
;
_computing_publication_material
;
O. V. Dolomanov, L. J. Bourhis, R. J. Gildea, J. A. K. Howard and H. Puschmann,
OLEX2: a complete structure solution, refinement and analysis program.
J. Appl. Cryst. (2009). 42, 339-341.
;
_computing_structure_refinement
;
olex2.refine (L.J. Bourhis, O.V. Dolomanov, R.J. Gildea, J.A.K. Howard,
H. Puschmann, in preparation, 2011)
;
_computing_structure_solution 'SUPERFLIP, J. Appl. Cryst. (2007) 40, 786-790'
_diffrn_ambient_temperature 293(2)
_diffrn_detector 'CCD plate'
_diffrn_detector_area_resol_mean 16.0251
_diffrn_detector_type Eos
_diffrn_measured_fraction_theta_full 0.9982
_diffrn_measured_fraction_theta_max 0.9404
_diffrn_measurement_details
;
List of Runs (angles in degrees, time in seconds):

  # Type    Start    End  Width  t~exp~   \w     \q     \k     \f   Frames
#--------------------------------------------------------------------------
  1  \w    -53.00  85.00   1.00    1.50    --   15.84   0.00  90.00  138
  2  \w    -51.00  33.00   1.00    1.50    --   15.84 -57.00 -30.00   84
  3  \w    -14.00  87.00   1.00    1.50    --   15.84  19.00 -90.00  101
  4  \w     -3.00  85.00   1.00    1.50    --   15.84  37.00 150.00   88
  5  \w     -3.00  85.00   1.00    1.50    --   15.84  37.00 -30.00   88
  6  \w     -3.00  85.00   1.00    1.50    --   15.84  37.00  60.00   88
  7  \w    -25.00  22.00   1.00    1.50    --  -17.40 -99.00 150.00   47
  8  \w    -74.00  -1.00   1.00    1.50    --  -17.40 130.00-140.17   73
  9  \w    -70.00   5.00   1.00    1.50    --  -17.40 123.00  32.49   75
 10  \w    -69.00   6.00   1.00    1.50    --  -17.40 121.00 138.49   75
 11  \w    -69.00   6.00   1.00    1.50    --  -17.40 121.00 -13.70   75
 12  \w    -75.00  -1.00   1.00    1.50    --  -17.40 132.00 -80.85   74
 13  \w    -74.00  -1.00   1.00    1.50    --  -17.40 131.00  71.90   73
 14  \w    -25.00  17.00   1.00    1.50    --  -17.40 -99.00-180.00   42
 15  \w    -25.00  22.00   1.00    1.50    --  -17.40 -99.00 -30.00   47
;
_diffrn_measurement_device 'four-circle diffractometer'
_diffrn_measurement_device_type 'Xcalibur, Eos'
_diffrn_measurement_method '\w scans'
_diffrn_orient_matrix_type 'CrysAlisPro convention (1999,Acta A55,543-557)'
_diffrn_orient_matrix_UB_11 0.0608858000
_diffrn_orient_matrix_UB_12 -0.0029901000
_diffrn_orient_matrix_UB_13 -0.0039627000
_diffrn_orient_matrix_UB_21 0.0185440000
_diffrn_orient_matrix_UB_22 0.0319878000
_diffrn_orient_matrix_UB_23 0.0342241000
_diffrn_orient_matrix_UB_31 0.0124181000
_diffrn_orient_matrix_UB_32 -0.0331397000
_diffrn_orient_matrix_UB_33 0.0334286000
_diffrn_radiation_monochromator graphite
_diffrn_radiation_probe x-ray
_diffrn_radiation_type 'Mo K\a'
_diffrn_radiation_wavelength 0.71073
_diffrn_reflns_av_R_equivalents 0.0383
_diffrn_reflns_av_unetI/netI 0.0178
_diffrn_reflns_limit_h_max 13
_diffrn_reflns_limit_h_min -13
_diffrn_reflns_limit_k_max 18
_diffrn_reflns_limit_k_min -18
_diffrn_reflns_limit_l_max 18
_diffrn_reflns_limit_l_min -18
_diffrn_reflns_number 59056
_diffrn_reflns_theta_full 25.65
_diffrn_reflns_theta_max 25.65
_diffrn_reflns_theta_min 2.90
_diffrn_source 'fine-focus sealed X-ray tube'
_diffrn_source_type 'Enhance (Mo) X-ray Source'
_exptl_absorpt_coefficient_mu 0.688
_exptl_absorpt_correction_T_max 1.00000
_exptl_absorpt_correction_T_min 0.51360
_exptl_absorpt_correction_type multi-scan
_exptl_absorpt_process_details
;
CrysAlisPro 1.171.38.41 (Rigaku Oxford Diffraction, 2015)
Empirical absorption correction using spherical harmonics,
 implemented in SCALE3 ABSPACK scaling algorithm.
;
_exptl_crystal_colour orange
_exptl_crystal_density_diffrn 1.316
_exptl_crystal_density_method 'not measured'
_exptl_crystal_description block
_exptl_crystal_F_000 1048
_exptl_crystal_size_max 0.21
_exptl_crystal_size_mid 0.13
_exptl_crystal_size_min 0.08
_refine_diff_density_max 1.040
_refine_diff_density_min -0.275
_refine_diff_density_rms 0.114
_refine_ls_extinction_method none
_refine_ls_goodness_of_fit_ref 1.181
_refine_ls_hydrogen_treatment mixed
_refine_ls_matrix_type full
_refine_ls_number_parameters 303
_refine_ls_number_reflns 4880
_refine_ls_number_restraints 33
_refine_ls_restrained_S_all 1.183
_refine_ls_R_factor_all 0.0511
_refine_ls_R_factor_gt 0.0417
_refine_ls_shift/su_max 0.000
_refine_ls_shift/su_mean 0.000
_refine_ls_structure_factor_coef Fsqd
_refine_ls_weighting_details 'calc w=1/[\s^2^(Fo^2^)+(0.0802P)^2^+2.8876P] where P=(Fo^2^+2Fc^2^)/3'
_refine_ls_weighting_scheme calc
_refine_ls_wR_factor_gt 0.1340
_refine_ls_wR_factor_ref 0.1440
_reflns_number_gt 4156
_reflns_number_total 4880
_reflns_threshold_expression >2sigma(I)
_cod_data_source_file c8dt03185a2.cif
_cod_data_source_block 20161011
_cod_depositor_comments 'Adding full bibliography for 7047378.cif.'
_cod_original_cell_volume 2571.86(8)
_cod_database_code 7047378
_reflns_odcompleteness_completeness 99.82
_reflns_odcompleteness_iscentric 1
_reflns_odcompleteness_theta 26.32
_olex2_refinement_description
;
1. Fixed Uiso
 At 1.2 times of:
  All C(H) groups, All C(H,H) groups
 At 1.5 times of:
  All C(H,H,H) groups
2. Restrained distances
 C25-C26 = C26-C27 = C27-C28
 1.52 with sigma of 0.01
3. Uiso/Uaniso restraints and constraints
C25 \\sim C26 \\sim C27 \\sim C28 \\sim O1: within 1.7A with sigma of 0.005 and sigma for terminal atoms of 0.005
4. Others
 Fixed Sof: C25(0.5) H25A(0.5) H25B(0.5) C26(0.5) H26A(0.5) H26B(0.5) C27(0.5)
 H27A(0.5) H27B(0.5) C28(0.5) H28A(0.5) H28B(0.5) O1(0.5)
5.a Secondary CH2 refined with riding coordinates:
 C25(H25A,H25B), C26(H26A,H26B), C27(H27A,H27B), C28(H28A,H28B)
5.b Aromatic/amide H refined with riding coordinates:
 C1(H1), C2(H2), C3(H3), C4(H4), C5(H5), C10(H10), C11(H11), C12(H12),
 C13(H13), C14(H14)
5.c Idealised Me refined as rotating group:
 C15(H15A,H15B,H15C), C18(H18A,H18B,H18C), C20(H20A,H20B,H20C), C22(H22A,H22B,
 H22C), C24(H24A,H24B,H24C)
;
_olex2_submission_special_instructions 'No special instructions were received'
_oxdiff_exptl_absorpt_empirical_details
;
Empirical correction (ABSPACK) includes:
- Absorption correction using spherical harmonics
- Frame scaling
;
_oxdiff_exptl_absorpt_empirical_full_max 1.620
_oxdiff_exptl_absorpt_empirical_full_min 0.777

loop_
_space_group_symop_id
_space_group_symop_operation_xyz
1 'x, y, z'
2 '-x, y+1/2, -z+1/2'
3 '-x, -y, -z'
4 'x, -y-1/2, z-1/2'

loop_
_atom_site_label
_atom_site_type_symbol
_atom_site_fract_x
_atom_site_fract_y
_atom_site_fract_z
_atom_site_U_iso_or_equiv
_atom_site_adp_type
_atom_site_occupancy
_atom_site_symmetry_multiplicity
_atom_site_calc_flag
_atom_site_refinement_flags_posn
C1 C 0.4225(6) 0.5741(4) 0.2527(4) 0.0646(14) Uani 1 1 d .
H1 H 0.4294 0.5901 0.3125 0.077 Uiso 1 1 calc R
C2 C 0.3393(6) 0.6161(4) 0.1839(4) 0.0734(15) Uani 1 1 d .
H2 H 0.2911 0.6603 0.1977 0.088 Uiso 1 1 calc R
C3 C 0.3270(6) 0.5938(4) 0.0961(4) 0.0732(15) Uani 1 1 d .
H3 H 0.2697 0.6218 0.0501 0.088 Uiso 1 1 calc R
C4 C 0.4000(6) 0.5295(5) 0.0759(4) 0.0786(17) Uani 1 1 d .
H4 H 0.3915 0.5139 0.0158 0.094 Uiso 1 1 calc R
C5 C 0.4852(5) 0.4881(4) 0.1433(3) 0.0631(13) Uani 1 1 d .
H5 H 0.5362 0.4464 0.1284 0.076 Uiso 1 1 calc R
C6 C 0.4962(4) 0.5081(3) 0.2339(3) 0.0457(10) Uani 1 1 d .
C7 C 0.5816(4) 0.4583(3) 0.3052(3) 0.0458(10) Uani 1 1 d .
C8 C 0.7044(4) 0.3701(3) 0.4332(3) 0.0437(9) Uani 1 1 d .
C9 C 0.7675(4) 0.3185(3) 0.5120(3) 0.0451(9) Uani 1 1 d .
C10 C 0.8805(4) 0.2811(4) 0.5165(4) 0.0630(13) Uani 1 1 d .
H10 H 0.9202 0.2922 0.4716 0.076 Uiso 1 1 calc R
C11 C 0.9341(5) 0.2271(4) 0.5888(5) 0.0807(18) Uani 1 1 d .
H11 H 1.0107 0.2032 0.5924 0.097 Uiso 1 1 calc R
C12 C 0.8768(6) 0.2084(4) 0.6545(4) 0.0800(17) Uani 1 1 d .
H12 H 0.9139 0.1717 0.7020 0.096 Uiso 1 1 calc R
C13 C 0.7634(7) 0.2440(4) 0.6506(4) 0.0781(17) Uani 1 1 d .
H13 H 0.7230 0.2303 0.6945 0.094 Uiso 1 1 calc R
C14 C 0.7106(5) 0.3003(3) 0.5804(4) 0.0636(13) Uani 1 1 d .
H14 H 0.6360 0.3264 0.5791 0.076 Uiso 1 1 calc R
C15 C 0.4056(10) 0.2424(6) 0.5787(8) 0.182(6) Uani 1 1 d .
H15A H 0.4372 0.2709 0.6358 0.273 Uiso 1 1 calc GR
H15B H 0.4713 0.2143 0.5607 0.273 Uiso 1 1 calc GR
H15C H 0.3460 0.1998 0.5844 0.273 Uiso 1 1 calc GR
C16 C 0.3458(6) 0.3094(4) 0.5076(5) 0.0782(18) Uani 1 1 d .
C17 C 0.3562(5) 0.3108(3) 0.4185(5) 0.0700(16) Uani 1 1 d .
C18 C 0.4293(8) 0.2478(5) 0.3795(8) 0.150(5) Uani 1 1 d .
H18A H 0.5001 0.2301 0.4257 0.224 Uiso 1 1 calc GR
H18B H 0.4547 0.2752 0.3310 0.224 Uiso 1 1 calc GR
H18C H 0.3801 0.1978 0.3568 0.224 Uiso 1 1 calc GR
C19 C 0.2754(5) 0.3732(4) 0.3692(3) 0.0580(12) Uani 1 1 d .
C20 C 0.2473(8) 0.3878(6) 0.2680(4) 0.117(3) Uani 1 1 d .
H20A H 0.3153 0.3686 0.2464 0.176 Uiso 1 1 calc GR
H20B H 0.2332 0.4486 0.2552 0.176 Uiso 1 1 calc GR
H20C H 0.1756 0.3554 0.2384 0.176 Uiso 1 1 calc GR
C21 C 0.2141(4) 0.4120(3) 0.4285(4) 0.0567(12) Uani 1 1 d .
C22 C 0.1113(5) 0.4750(5) 0.4053(7) 0.116(3) Uani 1 1 d .
H22A H 0.1223 0.5134 0.3586 0.173 Uiso 1 1 calc GR
H22B H 0.1095 0.5084 0.4580 0.173 Uiso 1 1 calc GR
H22C H 0.0356 0.4440 0.3844 0.173 Uiso 1 1 calc GR
C23 C 0.2600(5) 0.3715(4) 0.5149(4) 0.0708(16) Uani 1 1 d .
C24 C 0.2116(9) 0.3865(8) 0.5973(5) 0.143(4) Uani 1 1 d .
H24A H 0.1497 0.3440 0.5984 0.214 Uiso 1 1 calc GR
H24B H 0.1771 0.4438 0.5946 0.214 Uiso 1 1 calc GR
H24C H 0.2773 0.3810 0.6512 0.214 Uiso 1 1 calc GR
C25 C 0.099(2) 0.3595(13) 0.8047(15) 0.154(4) Uani 0.50 1 d D
H25A H 0.0294 0.3667 0.7528 0.185 Uiso 0.50 1 calc R
H25B H 0.1563 0.3202 0.7876 0.185 Uiso 0.50 1 calc R
C26 C 0.159(2) 0.4451(12) 0.8301(16) 0.153(4) Uani 0.50 1 d D
H26A H 0.2457 0.4401 0.8584 0.184 Uiso 0.50 1 calc R
H26B H 0.1446 0.4854 0.7796 0.184 Uiso 0.50 1 calc R
C27 C 0.087(2) 0.4673(12) 0.8955(14) 0.154(4) Uani 0.50 1 d D
H27A H 0.0031 0.4820 0.8661 0.185 Uiso 0.50 1 calc R
H27B H 0.1249 0.5133 0.9368 0.185 Uiso 0.50 1 calc R
C28 C 0.100(2) 0.3787(12) 0.9407(15) 0.157(4) Uani 0.50 1 d D
H28A H 0.1837 0.3670 0.9732 0.188 Uiso 0.50 1 calc R
H28B H 0.0482 0.3744 0.9823 0.188 Uiso 0.50 1 calc R
N1 N 0.7358(4) 0.3610(3) 0.3575(3) 0.0628(11) Uani 1 1 d .
N2 N 0.6644(4) 0.4108(3) 0.2847(3) 0.0640(11) Uani 1 1 d .
O1 O 0.0625(16) 0.3254(10) 0.8719(11) 0.160(4) Uani 0.50 1 d .
P1 P 0.58024(10) 0.44854(6) 0.42424(7) 0.0358(2) Uani 1 1 d .
Ru1 Ru 0.41428(3) 0.439865(18) 0.479085(19) 0.03289(14) Uani 1 1 d .

loop_
_atom_site_aniso_label
_atom_site_aniso_U_11
_atom_site_aniso_U_22
_atom_site_aniso_U_33
_atom_site_aniso_U_23
_atom_site_aniso_U_13
_atom_site_aniso_U_12
C1 0.082(4) 0.065(3) 0.051(3) 0.006(2) 0.025(3) 0.019(3)
C2 0.083(4) 0.070(4) 0.064(3) 0.008(3) 0.014(3) 0.019(3)
C3 0.079(4) 0.074(4) 0.060(3) 0.015(3) 0.008(3) 0.001(3)
C4 0.096(5) 0.095(4) 0.042(3) 0.001(3) 0.013(3) 0.000(4)
C5 0.078(3) 0.070(3) 0.045(3) -0.005(2) 0.022(2) 0.005(3)
C6 0.056(2) 0.045(2) 0.040(2) 0.0014(18) 0.0212(19) -0.0017(19)
C7 0.057(3) 0.049(2) 0.038(2) -0.0031(18) 0.025(2) 0.004(2)
C8 0.047(2) 0.040(2) 0.050(2) -0.0017(18) 0.0232(19) 0.0060(18)
C9 0.050(2) 0.035(2) 0.050(2) -0.0034(18) 0.0141(19) 0.0057(18)
C10 0.051(3) 0.065(3) 0.074(3) -0.001(3) 0.017(2) 0.009(2)
C11 0.055(3) 0.073(4) 0.102(5) 0.002(3) -0.002(3) 0.021(3)
C12 0.095(4) 0.065(4) 0.070(4) 0.010(3) 0.001(3) 0.021(3)
C13 0.105(5) 0.068(4) 0.067(3) 0.017(3) 0.033(3) 0.018(3)
C14 0.074(3) 0.058(3) 0.064(3) 0.013(2) 0.027(3) 0.020(3)
C15 0.154(9) 0.121(7) 0.214(11) 0.118(8) -0.052(8) -0.068(7)
C16 0.069(4) 0.055(3) 0.097(5) 0.023(3) -0.004(3) -0.026(3)
C17 0.051(3) 0.046(3) 0.112(5) -0.031(3) 0.018(3) -0.010(2)
C18 0.087(5) 0.094(6) 0.270(13) -0.114(7) 0.050(7) -0.009(4)
C19 0.058(3) 0.067(3) 0.048(3) -0.014(2) 0.010(2) -0.023(2)
C20 0.120(6) 0.172(8) 0.054(4) -0.021(4) 0.011(4) -0.078(6)
C21 0.036(2) 0.052(3) 0.080(3) -0.009(3) 0.012(2) -0.006(2)
C22 0.043(3) 0.087(5) 0.203(9) -0.031(6) 0.007(4) -0.001(3)
C23 0.069(3) 0.085(4) 0.067(3) -0.014(3) 0.033(3) -0.042(3)
C24 0.132(7) 0.225(11) 0.096(5) -0.053(6) 0.074(5) -0.117(8)
C25 0.205(10) 0.134(8) 0.148(9) -0.021(6) 0.091(8) -0.040(7)
C26 0.203(10) 0.133(8) 0.149(9) -0.015(6) 0.091(8) -0.045(7)
C27 0.205(10) 0.132(8) 0.149(9) -0.025(7) 0.090(8) -0.039(8)
C28 0.208(10) 0.140(8) 0.147(9) -0.017(6) 0.091(8) -0.039(8)
N1 0.076(3) 0.065(3) 0.058(2) 0.005(2) 0.036(2) 0.029(2)
N2 0.080(3) 0.072(3) 0.051(2) 0.003(2) 0.037(2) 0.026(2)
O1 0.210(10) 0.136(8) 0.156(9) -0.016(6) 0.088(8) -0.039(7)
P1 0.0422(6) 0.0345(5) 0.0356(5) -0.0010(4) 0.0192(4) 0.0046(4)
Ru1 0.0361(2) 0.0306(2) 0.0350(2) -0.00149(11) 0.01465(14) 0.00001(11)

loop_
_atom_type_symbol
_atom_type_description
_atom_type_scat_dispersion_real
_atom_type_scat_dispersion_imag
_atom_type_scat_source
C C 0.0033 0.0016 'International Tables Vol C Tables 4.2.6.8 and 6.1.1.4'
H H 0.0000 0.0000 'International Tables Vol C Tables 4.2.6.8 and 6.1.1.4'
N N 0.0061 0.0033 'International Tables Vol C Tables 4.2.6.8 and 6.1.1.4'
P P 0.1023 0.0942 'International Tables Vol C Tables 4.2.6.8 and 6.1.1.4'
Ru Ru -1.2594 0.8363 'International Tables Vol C Tables 4.2.6.8 and 6.1.1.4'
O O 0.0106 0.0060 'International Tables Vol C Tables 4.2.6.8 and 6.1.1.4'

loop_
_geom_angle_atom_site_label_1
_geom_angle_atom_site_label_2
_geom_angle_atom_site_label_3
_geom_angle
_geom_angle_site_symmetry_1
_geom_angle_site_symmetry_3
C2 C1 C6 120.7(5) . .
C3 C2 C1 120.9(6) . .
C2 C3 C4 119.4(5) . .
C5 C4 C3 120.7(5) . .
C4 C5 C6 120.7(5) . .
C1 C6 C5 117.6(5) . .
C1 C6 C7 122.7(4) . .
C5 C6 C7 119.7(4) . .
C6 C7 P1 127.4(3) . .
N2 C7 C6 119.6(4) . .
N2 C7 P1 112.9(4) . .
C9 C8 P1 128.3(3) . .
N1 C8 C9 119.0(4) . .
N1 C8 P1 112.7(3) . .
C10 C9 C8 120.8(4) . .
C10 C9 C14 118.7(4) . .
C14 C9 C8 120.4(4) . .
C9 C10 C11 119.5(5) . .
C12 C11 C10 121.4(5) . .
C11 C12 C13 120.0(5) . .
C12 C13 C14 119.3(6) . .
C13 C14 C9 121.1(5) . .
C15 C16 Ru1 129.3(4) . .
C17 C16 C15 124.9(8) . .
C17 C16 Ru1 71.0(3) . .
C23 C16 C15 126.8(8) . .
C23 C16 C17 107.8(5) . .
C23 C16 Ru1 71.6(3) . .
C16 C17 C18 125.0(7) . .
C16 C17 C19 109.0(5) . .
C16 C17 Ru1 72.4(3) . .
C18 C17 Ru1 127.7(4) . .
C19 C17 C18 125.4(7) . .
C19 C17 Ru1 72.2(3) . .
C17 C19 C20 125.8(6) . .
C17 C19 C21 107.7(5) . .
C17 C19 Ru1 71.0(3) . .
C20 C19 Ru1 128.5(4) . .
C21 C19 C20 126.0(6) . .
C21 C19 Ru1 71.9(3) . .
C19 C21 C22 127.5(6) . .
C19 C21 C23 106.8(5) . .
C19 C21 Ru1 71.3(3) . .
C22 C21 Ru1 128.2(4) . .
C23 C21 C22 125.3(6) . .
C23 C21 Ru1 70.8(3) . .
C16 C23 C21 108.6(5) . .
C16 C23 C24 125.6(8) . .
C16 C23 Ru1 72.2(3) . .
C21 C23 C24 125.4(7) . .
C21 C23 Ru1 71.8(3) . .
C24 C23 Ru1 127.5(4) . .
O1 C25 C26 111.2(17) . .
C27 C26 C25 95.2(16) . .
C26 C27 C28 95.8(16) . .
O1 C28 C27 102.8(18) . .
C8 N1 N2 114.0(4) . .
C7 N2 N1 114.6(4) . .
C25 O1 C28 106.2(16) . .
C7 P1 Ru1 125.76(15) . 3_666
C7 P1 Ru1 126.77(16) . .
C8 P1 C7 85.6(2) . .
C8 P1 Ru1 129.23(14) . .
C8 P1 Ru1 124.19(15) . 3_666
Ru1 P1 Ru1 71.57(3) . 3_666
C16 Ru1 C21 61.6(2) . .
C16 Ru1 P1 120.4(2) . 3_666
C16 Ru1 P1 119.4(2) . .
C16 Ru1 Ru1 148.56(15) . 3_666
C17 Ru1 C16 36.7(2) . .
C17 Ru1 C19 36.8(2) . .
C17 Ru1 C21 61.33(19) . .
C17 Ru1 C23 60.9(2) . .
C17 Ru1 P1 94.74(15) . .
C17 Ru1 P1 155.49(17) . 3_666
C17 Ru1 Ru1 148.10(14) . 3_666
C19 Ru1 C16 61.5(2) . .
C19 Ru1 C21 36.79(19) . .
C19 Ru1 P1 103.85(13) . .
C19 Ru1 P1 137.52(15) . 3_666
C19 Ru1 Ru1 146.68(13) . 3_666
C21 Ru1 P1 138.65(15) . .
C21 Ru1 P1 103.00(14) . 3_666
C21 Ru1 Ru1 146.50(13) . 3_666
C23 Ru1 C16 36.3(2) . .
C23 Ru1 C19 61.56(19) . .
C23 Ru1 C21 37.4(2) . .
C23 Ru1 P1 154.69(17) . .
C23 Ru1 P1 94.98(16) . 3_666
C23 Ru1 Ru1 147.87(14) . 3_666
P1 Ru1 P1 108.43(3) . 3_666
P1 Ru1 Ru1 54.17(3) 3_666 3_666
P1 Ru1 Ru1 54.26(3) . 3_666

loop_
_geom_bond_atom_site_label_1
_geom_bond_atom_site_label_2
_geom_bond_distance
_geom_bond_site_symmetry_2
C1 C2 1.378(8) .
C1 C6 1.391(7) .
C2 C3 1.358(8) .
C3 C4 1.374(9) .
C4 C5 1.373(8) .
C5 C6 1.394(6) .
C6 C7 1.470(6) .
C7 N2 1.289(6) .
C7 P1 1.832(4) .
C8 C9 1.465(6) .
C8 N1 1.305(5) .
C8 P1 1.829(4) .
C9 C10 1.388(6) .
C9 C14 1.393(7) .
C10 C11 1.391(8) .
C11 C12 1.361(9) .
C12 C13 1.383(9) .
C13 C14 1.388(7) .
C15 C16 1.523(9) .
C16 C17 1.399(9) .
C16 C23 1.387(9) .
C16 Ru1 2.233(5) .
C17 C18 1.495(8) .
C17 C19 1.402(8) .
C17 Ru1 2.215(5) .
C19 C20 1.515(8) .
C19 C21 1.410(7) .
C19 Ru1 2.231(4) .
C21 C22 1.485(8) .
C21 C23 1.430(8) .
C21 Ru1 2.238(4) .
C23 C24 1.519(8) .
C23 Ru1 2.225(5) .
C25 C26 1.485(10) .
C25 O1 1.31(2) .
C26 C27 1.480(10) .
C27 C28 1.516(10) .
C28 O1 1.31(2) .
N1 N2 1.420(6) .
P1 Ru1 2.2526(11) .
P1 Ru1 2.2552(10) 3_666
Ru1 P1 2.2552(10) 3_666
Ru1 Ru1 2.6360(6) 3_666

loop_
_geom_torsion_atom_site_label_1
_geom_torsion_atom_site_label_2
_geom_torsion_atom_site_label_3
_geom_torsion_atom_site_label_4
_geom_torsion
_geom_torsion_site_symmetry_1
_geom_torsion_site_symmetry_4
C1 C2 C3 C4 -1.1(10) . .
C1 C6 C7 N2 -166.0(5) . .
C1 C6 C7 P1 18.4(7) . .
C2 C1 C6 C5 1.8(8) . .
C2 C1 C6 C7 -176.7(5) . .
C2 C3 C4 C5 -0.3(11) . .
C3 C4 C5 C6 2.5(10) . .
C4 C5 C6 C1 -3.2(8) . .
C4 C5 C6 C7 175.3(5) . .
C5 C6 C7 N2 15.6(7) . .
C5 C6 C7 P1 -160.1(4) . .
C6 C1 C2 C3 0.3(10) . .
C6 C7 N2 N1 -175.8(4) . .
C6 C7 P1 C8 174.5(4) . .
C6 C7 P1 Ru1 -55.7(5) . 3_666
C6 C7 P1 Ru1 37.2(5) . .
C7 P1 Ru1 C16 95.5(3) . .
C7 P1 Ru1 C17 66.8(3) . .
C7 P1 Ru1 C19 30.7(2) . .
C7 P1 Ru1 C21 16.2(3) . .
C7 P1 Ru1 C23 81.9(4) . .
C7 P1 Ru1 P1 -121.33(19) . 3_666
C7 P1 Ru1 Ru1 -121.33(19) . 3_666
C8 C9 C10 C11 -175.2(5) . .
C8 C9 C14 C13 173.1(5) . .
C8 N1 N2 C7 1.2(7) . .
C8 P1 Ru1 C16 -23.7(3) . .
C8 P1 Ru1 C17 -52.4(3) . .
C8 P1 Ru1 C19 -88.5(2) . .
C8 P1 Ru1 C21 -103.0(3) . .
C8 P1 Ru1 C23 -37.2(4) . .
C8 P1 Ru1 P1 119.52(19) . 3_666
C8 P1 Ru1 Ru1 119.52(19) . 3_666
C9 C8 N1 N2 176.9(4) . .
C9 C8 P1 C7 -177.0(4) . .
C9 C8 P1 Ru1 51.9(5) . 3_666
C9 C8 P1 Ru1 -41.6(5) . .
C9 C10 C11 C12 1.4(9) . .
C10 C9 C14 C13 -2.0(8) . .
C10 C11 C12 C13 -0.5(10) . .
C11 C12 C13 C14 -1.6(10) . .
C12 C13 C14 C9 2.8(9) . .
C14 C9 C10 C11 -0.1(8) . .
C15 C16 C17 C18 -1.1(9) . .
C15 C16 C17 C19 171.4(6) . .
C15 C16 C17 Ru1 -125.2(6) . .
C15 C16 C23 C21 -171.2(6) . .
C15 C16 C23 C24 2.0(9) . .
C15 C16 C23 Ru1 125.8(6) . .
C15 C16 Ru1 C17 120.0(11) . .
C15 C16 Ru1 C19 157.2(10) . .
C15 C16 Ru1 C21 -160.7(10) . .
C15 C16 Ru1 C23 -122.9(11) . .
C15 C16 Ru1 P1 66.9(10) . .
C15 C16 Ru1 P1 -71.9(9) . 3_666
C15 C16 Ru1 Ru1 -1.9(12) . 3_666
C16 C17 C19 C20 -172.3(5) . .
C16 C17 C19 C21 0.5(5) . .
C16 C17 C19 Ru1 63.4(3) . .
C16 C17 Ru1 C19 -117.5(5) . .
C16 C17 Ru1 C21 -80.0(4) . .
C16 C17 Ru1 C23 -37.0(3) . .
C16 C17 Ru1 P1 135.6(3) . .
C16 C17 Ru1 P1 -25.5(6) . 3_666
C16 C17 Ru1 Ru1 123.1(4) . 3_666
C16 C23 Ru1 C17 37.5(3) . .
C16 C23 Ru1 C19 79.6(4) . .
C16 C23 Ru1 C21 117.3(5) . .
C16 C23 Ru1 P1 -137.8(4) . 3_666
C16 C23 Ru1 P1 20.1(6) . .
C16 C23 Ru1 Ru1 -122.8(4) . 3_666
C17 C16 C23 C21 0.8(6) . .
C17 C16 C23 C24 174.1(5) . .
C17 C16 C23 Ru1 -62.1(4) . .
C17 C16 Ru1 C19 37.2(3) . .
C17 C16 Ru1 C21 79.3(3) . .
C17 C16 Ru1 C23 117.1(5) . .
C17 C16 Ru1 P1 168.0(3) . 3_666
C17 C16 Ru1 P1 -53.2(4) . .
C17 C16 Ru1 Ru1 -121.9(3) . 3_666
C17 C19 C21 C22 -173.3(5) . .
C17 C19 C21 C23 0.0(5) . .
C17 C19 C21 Ru1 62.3(3) . .
C17 C19 Ru1 C16 -37.1(4) . .
C17 C19 Ru1 C21 -116.9(5) . .
C17 C19 Ru1 C23 -78.6(4) . .
C17 C19 Ru1 P1 -142.1(3) . 3_666
C17 C19 Ru1 P1 79.2(3) . .
C17 C19 Ru1 Ru1 123.1(3) . 3_666
C18 C17 C19 C20 0.2(9) . .
C18 C17 C19 C21 173.0(5) . .
C18 C17 C19 Ru1 -124.1(6) . .
C18 C17 Ru1 C16 -121.1(9) . .
C18 C17 Ru1 C19 121.5(9) . .
C18 C17 Ru1 C21 159.0(9) . .
C18 C17 Ru1 C23 -158.1(9) . .
C18 C17 Ru1 P1 14.6(8) . .
C18 C17 Ru1 P1 -146.6(7) . 3_666
C18 C17 Ru1 Ru1 2.0(10) . 3_666
C19 C17 Ru1 C16 117.5(5) . .
C19 C17 Ru1 C21 37.5(3) . .
C19 C17 Ru1 C23 80.4(3) . .
C19 C17 Ru1 P1 92.0(5) . 3_666
C19 C17 Ru1 P1 -106.9(3) . .
C19 C17 Ru1 Ru1 -119.4(3) . 3_666
C19 C21 C23 C16 -0.5(5) . .
C19 C21 C23 C24 -173.7(5) . .
C19 C21 C23 Ru1 62.7(3) . .
C19 C21 Ru1 C16 -79.4(4) . .
C19 C21 Ru1 C17 -37.5(3) . .
C19 C21 Ru1 C23 -116.1(5) . .
C19 C21 Ru1 P1 23.9(4) . .
C19 C21 Ru1 P1 162.8(3) . 3_666
C19 C21 Ru1 Ru1 120.5(3) . 3_666
C20 C19 C21 C22 -0.5(9) . .
C20 C19 C21 C23 172.8(5) . .
C20 C19 C21 Ru1 -124.8(5) . .
C20 C19 Ru1 C16 -158.2(8) . .
C20 C19 Ru1 C17 -121.1(8) . .
C20 C19 Ru1 C21 122.0(8) . .
C20 C19 Ru1 C23 160.3(7) . .
C20 C19 Ru1 P1 96.7(7) . 3_666
C20 C19 Ru1 P1 -42.0(7) . .
C20 C19 Ru1 Ru1 2.0(8) . 3_666
C21 C19 Ru1 C16 79.8(4) . .
C21 C19 Ru1 C17 116.9(5) . .
C21 C19 Ru1 C23 38.3(3) . .
C21 C19 Ru1 P1 -164.0(3) . .
C21 C19 Ru1 P1 -25.3(4) . 3_666
C21 C19 Ru1 Ru1 -120.0(3) . 3_666
C21 C23 Ru1 C16 -117.3(5) . .
C21 C23 Ru1 C17 -79.8(3) . .
C21 C23 Ru1 C19 -37.7(3) . .
C21 C23 Ru1 P1 -97.2(5) . .
C21 C23 Ru1 P1 104.9(3) . 3_666
C21 C23 Ru1 Ru1 119.9(3) . 3_666
C22 C21 C23 C16 172.9(5) . .
C22 C21 C23 C24 -0.3(9) . .
C22 C21 C23 Ru1 -123.8(5) . .
C22 C21 Ru1 C16 157.1(7) . .
C22 C21 Ru1 C17 -160.9(7) . .
C22 C21 Ru1 C19 -123.5(8) . .
C22 C21 Ru1 C23 120.4(8) . .
C22 C21 Ru1 P1 39.3(7) . 3_666
C22 C21 Ru1 P1 -99.5(6) . .
C22 C21 Ru1 Ru1 -3.0(8) . 3_666
C23 C16 C17 C18 -173.4(5) . .
C23 C16 C17 C19 -0.9(6) . .
C23 C16 C17 Ru1 62.5(4) . .
C23 C16 Ru1 C17 -117.1(5) . .
C23 C16 Ru1 C19 -79.9(4) . .
C23 C16 Ru1 C21 -37.8(3) . .
C23 C16 Ru1 P1 -170.3(3) . .
C23 C16 Ru1 P1 50.9(4) . 3_666
C23 C16 Ru1 Ru1 121.0(4) . 3_666
C23 C21 Ru1 C16 36.7(4) . .
C23 C21 Ru1 C17 78.7(4) . .
C23 C21 Ru1 C19 116.1(5) . .
C23 C21 Ru1 P1 140.1(3) . .
C23 C21 Ru1 P1 -81.1(3) . 3_666
C23 C21 Ru1 Ru1 -123.4(3) . 3_666
C24 C23 Ru1 C16 121.6(10) . .
C24 C23 Ru1 C17 159.1(9) . .
C24 C23 Ru1 C19 -158.8(9) . .
C24 C23 Ru1 C21 -121.1(9) . .
C24 C23 Ru1 P1 141.8(7) . .
C24 C23 Ru1 P1 -16.1(8) . 3_666
C24 C23 Ru1 Ru1 -1.2(10) . 3_666
C25 C26 C27 C28 45(2) . .
C26 C25 O1 C28 -4(3) . .
C26 C27 C28 O1 -53(2) . .
C27 C28 O1 C25 35(3) . .
N1 C8 C9 C10 19.4(7) . .
N1 C8 C9 C14 -155.5(5) . .
N1 C8 P1 C7 2.0(4) . .
N1 C8 P1 Ru1 137.5(3) . .
N1 C8 P1 Ru1 -129.0(3) . 3_666
N2 C7 P1 C8 -1.4(4) . .
N2 C7 P1 Ru1 -138.6(4) . .
N2 C7 P1 Ru1 128.4(4) . 3_666
O1 C25 C26 C27 -29(3) . .
P1 C7 N2 N1 0.5(6) . .
P1 C8 C9 C10 -161.6(4) . .
P1 C8 C9 C14 23.5(7) . .
P1 C8 N1 N2 -2.3(6) . .
Ru1 C16 C17 C18 124.1(6) . .
Ru1 C16 C17 C19 -63.4(3) . .
Ru1 C16 C23 C21 62.9(3) . .
Ru1 C16 C23 C24 -123.8(6) . .
Ru1 C17 C19 C20 124.3(5) . .
Ru1 C17 C19 C21 -62.9(3) . .
Ru1 C19 C21 C22 124.4(6) . .
Ru1 C19 C21 C23 -62.4(3) . .
Ru1 C21 C23 C16 -63.2(4) . .
Ru1 C21 C23 C24 123.6(6) . .
Ru1 P1 Ru1 C16 -143.21(19) 3_666 .
Ru1 P1 Ru1 C17 -171.87(18) 3_666 .
Ru1 P1 Ru1 C19 151.99(15) 3_666 .
Ru1 P1 Ru1 C21 137.5(2) 3_666 .
Ru1 P1 Ru1 C23 -156.7(4) 3_666 .
Ru1 P1 Ru1 P1 0.0 3_666 3_666
